data_7213549
loop_
_publ_author_name
'Iwase, Noriaki'
'Shigeno, Yuta'
'Wakabayashi, Takashi'
'Sato, Tomohiro'
'Tajima, Nobuo'
'Kuroda, Reiko'
'Imai, Yoshitane'

_publ_section_title
;
 Molecular recognition of a large bisphenol A derivative,
 \a,\a&#x2032;-bis(4-hydroxyphenyl)-1,4-diisopropylbenzene, using
 p-benzoquinone derivatives
;
_journal_issue 2
_journal_name_full CrystEngComm
_journal_page_first 159
_journal_paper_doi 10.1039/c3ce41432a
_journal_volume 16
_journal_year 2014
_chemical_formula_sum 'C15 H15 O2'
_chemical_formula_weight 227.27
_chemical_name_systematic
;
 ?
;
_space_group_IT_number 2
_symmetry_cell_setting triclinic
_symmetry_space_group_name_Hall '-P 1'
_symmetry_space_group_name_H-M 'P -1'
_atom_sites_solution_hydrogens geom
_atom_sites_solution_primary direct
_atom_sites_solution_secondary difmap
_audit_creation_method SHELXL-97
_cell_angle_alpha 80.756(2)
_cell_angle_beta 84.572(2)
_cell_angle_gamma 62.398(2)
_cell_formula_units_Z 2
_cell_length_a 6.0892(7)
_cell_length_b 6.5384(7)
_cell_length_c 16.9014(18)
_cell_measurement_reflns_used 2091
_cell_measurement_temperature 115(2)
_cell_measurement_theta_max 27.85
_cell_measurement_theta_min 2.44
_cell_volume 588.42(11)
_computing_structure_refinement 'SHELXL-97 (Sheldrick, 2008)'
_computing_structure_solution 'SHELXS-97 (Sheldrick, 2008)'
_diffrn_ambient_temperature 115(2)
_diffrn_measured_fraction_theta_full 0.985
_diffrn_measured_fraction_theta_max 0.915
_diffrn_measurement_device_type 'Bruker APEX'
_diffrn_measurement_method \w-scans
_diffrn_radiation_monochromator graphite
_diffrn_radiation_source 'fine-focus sealed tube'
_diffrn_radiation_type MoK\a
_diffrn_radiation_wavelength 0.71073
_diffrn_reflns_av_R_equivalents 0.0163
_diffrn_reflns_av_sigmaI/netI 0.0441
_diffrn_reflns_limit_h_max 7
_diffrn_reflns_limit_h_min -7
_diffrn_reflns_limit_k_max 6
_diffrn_reflns_limit_k_min -8
_diffrn_reflns_limit_l_max 21
_diffrn_reflns_limit_l_min -18
_diffrn_reflns_number 3660
_diffrn_reflns_theta_full 25.00
_diffrn_reflns_theta_max 27.85
_diffrn_reflns_theta_min 2.44
_exptl_absorpt_coefficient_mu 0.084
_exptl_absorpt_correction_T_max 0.9958
_exptl_absorpt_correction_T_min 0.9672
_exptl_absorpt_correction_type empirical
_exptl_absorpt_process_details 'Bruker SADABS'
_exptl_crystal_colour red
_exptl_crystal_density_diffrn 1.283
_exptl_crystal_density_method 'not measured'
_exptl_crystal_description plate
_exptl_crystal_F_000 242
_exptl_crystal_size_max 0.40
_exptl_crystal_size_mid 0.35
_exptl_crystal_size_min 0.05
_refine_diff_density_max 0.444
_refine_diff_density_min -0.251
_refine_diff_density_rms 0.051
_refine_ls_extinction_method none
_refine_ls_goodness_of_fit_ref 1.037
_refine_ls_hydrogen_treatment constr
_refine_ls_matrix_type full
_refine_ls_number_parameters 157
_refine_ls_number_reflns 2566
_refine_ls_number_restraints 0
_refine_ls_restrained_S_all 1.037
_refine_ls_R_factor_all 0.0602
_refine_ls_R_factor_gt 0.0485
_refine_ls_shift/su_max 0.002
_refine_ls_shift/su_mean 0.000
_refine_ls_structure_factor_coef Fsqd
_refine_ls_weighting_details 'calc w=1/[\s^2^(Fo^2^)+(0.0627P)^2^+0.1676P] where P=(Fo^2^+2Fc^2^)/3'
_refine_ls_weighting_scheme calc
_refine_ls_wR_factor_gt 0.1204
_refine_ls_wR_factor_ref 0.1279
_reflns_number_gt 2091
_reflns_number_total 2566
_reflns_threshold_expression >2\s(I)
_cod_data_source_file c3ce41432a.txt
_cod_data_source_block imai102_1
_cod_original_sg_symbol_H-M P-1
_cod_database_code 7213549

loop_
_symmetry_equiv_pos_as_xyz
'x, y, z'
'-x, -y, -z'

loop_
_atom_site_label
_atom_site_type_symbol
_atom_site_fract_x
_atom_site_fract_y
_atom_site_fract_z
_atom_site_U_iso_or_equiv
_atom_site_adp_type
_atom_site_occupancy
_atom_site_symmetry_multiplicity
_atom_site_calc_flag
_atom_site_refinement_flags
C1 C 1.0781(3) 0.0870(2) 0.20871(8) 0.0148(3) Uani 1 1 d .
C2 C 0.9266(3) -0.0175(3) 0.23846(9) 0.0176(3) Uani 1 1 d .
H2 H 0.9420 -0.1475 0.2158 0.021 Uiso 1 1 calc R
C3 C 0.7546(3) 0.0637(3) 0.30018(9) 0.0188(3) Uani 1 1 d .
H3 H 0.6535 -0.0099 0.3194 0.023 Uiso 1 1 calc R
C4 C 0.7315(3) 0.2539(3) 0.33366(9) 0.0169(3) Uani 1 1 d .
C5 C 0.8850(3) 0.3556(3) 0.30709(9) 0.0177(3) Uani 1 1 d .
H5 H 0.8740 0.4815 0.3314 0.021 Uiso 1 1 calc R
C6 C 1.0555(3) 0.2729(3) 0.24467(9) 0.0168(3) Uani 1 1 d .
H6 H 1.1585 0.3451 0.2263 0.020 Uiso 1 1 calc R
C7 C 1.2634(3) -0.0105(3) 0.13999(9) 0.0164(3) Uani 1 1 d .
C8 C 1.4599(3) -0.2559(3) 0.17215(10) 0.0238(4) Uani 1 1 d .
H8A H 1.5400 -0.2472 0.2183 0.036 Uiso 1 1 calc R
H8B H 1.5847 -0.3200 0.1299 0.036 Uiso 1 1 calc R
H8C H 1.3803 -0.3568 0.1887 0.036 Uiso 1 1 calc R
C9 C 1.3992(3) 0.1360(3) 0.11016(9) 0.0227(4) Uani 1 1 d .
H9A H 1.2783 0.2949 0.0902 0.034 Uiso 1 1 calc R
H9B H 1.5164 0.0667 0.0668 0.034 Uiso 1 1 calc R
H9C H 1.4895 0.1400 0.1544 0.034 Uiso 1 1 calc R
C10 C 1.1250(3) -0.0101(3) 0.06850(8) 0.0148(3) Uani 1 1 d .
C11 C 1.1805(3) -0.2097(3) 0.03471(9) 0.0168(3) Uani 1 1 d .
H11 H 1.3041 -0.3558 0.0580 0.020 Uiso 1 1 calc R
C12 C 0.9413(3) 0.1992(3) 0.03243(9) 0.0178(3) Uani 1 1 d .
H12 H 0.8982 0.3385 0.0543 0.021 Uiso 1 1 calc R
O4 O 0.5553(2) 0.33288(19) 0.39329(6) 0.0222(3) Uani 1 1 d .
H4 H 0.5194 0.4716 0.3968 0.033 Uiso 1 1 calc R
C21 C 0.2141(3) 0.8887(3) 0.45046(9) 0.0183(3) Uani 1 1 d .
C22 C 0.0401(3) 0.7890(3) 0.47347(9) 0.0192(3) Uani 1 1 d .
H22 H 0.0694 0.6499 0.4540 0.023 Uiso 1 1 calc R
C23 C 0.1568(3) 1.1103(3) 0.47910(9) 0.0189(3) Uani 1 1 d .
H23 H 0.2618 1.1818 0.4635 0.023 Uiso 1 1 calc R
O21 O 0.4021(2) 0.79052(19) 0.40973(7) 0.0243(3) Uani 1 1 d .

loop_
_atom_site_aniso_label
_atom_site_aniso_U_11
_atom_site_aniso_U_22
_atom_site_aniso_U_33
_atom_site_aniso_U_23
_atom_site_aniso_U_13
_atom_site_aniso_U_12
C1 0.0153(7) 0.0157(7) 0.0120(7) -0.0014(5) -0.0023(5) -0.0055(6)
C2 0.0204(7) 0.0175(7) 0.0159(7) -0.0031(6) -0.0020(6) -0.0090(6)
C3 0.0197(7) 0.0202(8) 0.0178(8) -0.0014(6) -0.0004(6) -0.0106(6)
C4 0.0159(7) 0.0173(8) 0.0135(7) -0.0014(6) -0.0006(5) -0.0043(6)
C5 0.0194(7) 0.0147(7) 0.0170(7) -0.0030(6) -0.0024(6) -0.0056(6)
C6 0.0168(7) 0.0172(8) 0.0161(7) -0.0002(6) -0.0013(6) -0.0081(6)
C7 0.0148(7) 0.0189(8) 0.0146(7) -0.0044(6) 0.0006(6) -0.0063(6)
C8 0.0198(8) 0.0255(9) 0.0205(8) -0.0057(6) -0.0049(6) -0.0040(7)
C9 0.0225(8) 0.0331(9) 0.0184(8) -0.0076(7) 0.0035(6) -0.0171(7)
C10 0.0144(7) 0.0181(7) 0.0124(7) -0.0037(5) 0.0033(5) -0.0079(6)
C11 0.0162(7) 0.0141(7) 0.0176(7) -0.0009(6) -0.0005(6) -0.0053(6)
C12 0.0207(7) 0.0155(7) 0.0180(7) -0.0046(6) 0.0023(6) -0.0088(6)
O4 0.0218(6) 0.0213(6) 0.0214(6) -0.0074(5) 0.0072(4) -0.0080(5)
C21 0.0199(7) 0.0186(8) 0.0145(7) -0.0021(6) 0.0018(6) -0.0075(6)
C22 0.0237(8) 0.0169(8) 0.0187(8) -0.0045(6) 0.0006(6) -0.0102(6)
C23 0.0194(8) 0.0181(8) 0.0204(8) -0.0016(6) -0.0004(6) -0.0098(6)
O21 0.0226(6) 0.0234(6) 0.0243(6) -0.0072(5) 0.0085(5) -0.0087(5)

loop_
_atom_type_symbol
_atom_type_description
_atom_type_scat_dispersion_real
_atom_type_scat_dispersion_imag
_atom_type_scat_source
C C 0.0033 0.0016 'International Tables Vol C Tables 4.2.6.8 and 6.1.1.4'
H H 0.0000 0.0000 'International Tables Vol C Tables 4.2.6.8 and 6.1.1.4'
O O 0.0106 0.0060 'International Tables Vol C Tables 4.2.6.8 and 6.1.1.4'

loop_
_geom_angle_atom_site_label_1
_geom_angle_atom_site_label_2
_geom_angle_atom_site_label_3
_geom_angle
_geom_angle_site_symmetry_1
C6 C1 C2 117.64(13) .
C6 C1 C7 123.27(13) .
C2 C1 C7 119.07(13) .
C3 C2 C1 121.72(14) .
C2 C3 C4 119.39(14) .
O4 C4 C5 122.27(13) .
O4 C4 C3 117.74(13) .
C5 C4 C3 119.99(13) .
C4 C5 C6 119.84(14) .
C1 C6 C5 121.36(14) .
C1 C7 C9 112.27(12) .
C1 C7 C10 109.54(11) .
C9 C7 C10 107.24(12) .
C1 C7 C8 107.77(12) .
C9 C7 C8 107.42(12) .
C10 C7 C8 112.65(12) .
C11 C10 C12 117.08(13) .
C11 C10 C7 123.22(13) .
C12 C10 C7 119.63(13) .
C12 C11 C10 121.23(14) 2_755
C11 C12 C10 121.68(13) 2_755
O21 C21 C23 120.71(14) .
O21 C21 C22 121.56(14) .
C23 C21 C22 117.73(13) .
C23 C22 C21 121.44(14) 2_576
C22 C23 C21 120.78(14) 2_576

loop_
_geom_bond_atom_site_label_1
_geom_bond_atom_site_label_2
_geom_bond_distance
_geom_bond_site_symmetry_2
C1 C6 1.390(2) .
C1 C2 1.399(2) .
C1 C7 1.5337(19) .
C2 C3 1.387(2) .
C3 C4 1.391(2) .
C4 O4 1.3722(17) .
C4 C5 1.385(2) .
C5 C6 1.393(2) .
C7 C9 1.535(2) .
C7 C10 1.5362(19) .
C7 C8 1.538(2) .
C10 C11 1.3918(19) .
C10 C12 1.392(2) .
C11 C12 1.389(2) 2_755
C12 C11 1.389(2) 2_755
C21 O21 1.2280(18) .
C21 C23 1.476(2) .
C21 C22 1.476(2) .
C22 C23 1.331(2) 2_576
C23 C22 1.331(2) 2_576
